data_7018638
loop_
_publ_author_name
'Dean, Rebecca K.'
'Fowler, Candace I.'
'Hasan, Kamrul'
'Kerman, Kagan'
'Kwong, Philip'
'Trudel, Simon'
'Leznoff, Daniel B.'
'Kraatz, Heinz-Bernard'
'Dawe, Louise N.'
'Kozak, Christopher M.'

_publ_section_title
;
 Magnetic, electrochemical and spectroscopic properties of iron(iii)
 amine-bis(phenolate) halide complexes.
;
_journal_issue 16
_journal_name_full 'Dalton transactions (Cambridge, England : 2003)'
_journal_page_first 4806
_journal_page_last 4816
_journal_paper_doi 10.1039/c2dt12242a
_journal_volume 41
_journal_year 2012
_chemical_formula_moiety 'C27 H41 N O3'
_chemical_formula_sum 'C27 H41 N O3'
_chemical_formula_weight 427.63
_chemical_name_systematic
;
?
;
_space_group_IT_number 2
_symmetry_cell_setting triclinic
_symmetry_Int_Tables_number 2
_symmetry_space_group_name_Hall '-P 1'
_symmetry_space_group_name_H-M 'P -1'
_atom_sites_solution_hydrogens geom
_atom_sites_solution_primary direct
_atom_sites_solution_secondary difmap
_audit_creation_method SHELXL-97
_cell_angle_alpha 98.858(7)
_cell_angle_beta 110.988(8)
_cell_angle_gamma 100.462(7)
_cell_formula_units_Z 2
_cell_length_a 10.1430(8)
_cell_length_b 11.1181(9)
_cell_length_c 12.4742(11)
_cell_measurement_reflns_used 9638
_cell_measurement_temperature 138(2)
_cell_measurement_theta_max 27.5
_cell_measurement_theta_min 3.0
_cell_volume 1254.3(2)
_computing_cell_refinement 'CrystalClear (Rigaku/MSC Inc., 2005)'
_computing_data_collection 'CrystalClear (Rigaku/MSC Inc., 2005)'
_computing_data_reduction 'CrystalClear (Rigaku/MSC Inc., 2005)'
_computing_molecular_graphics 'CrystalStructure3.7.0(Rigaku/MSC Inc.,2005)'
_computing_publication_material 'CrystalStructure3.7.0(Rigaku/MSC Inc.,2005)'
_computing_structure_refinement 'SHELXL-97 (Acta Cryst., 2008, A64, 112-122)'
_computing_structure_solution 'SHELXL-97 (Acta Cryst., 2008, A64, 112-122)'
_diffrn_ambient_temperature 138(2)
_diffrn_detector_area_resol_mean 14.63
_diffrn_measured_fraction_theta_full 0.993
_diffrn_measured_fraction_theta_max 0.993
_diffrn_measurement_device_type 'Rigaku Saturn'
_diffrn_measurement_method \w
_diffrn_radiation_monochromator 'graphite - Rigaku SHINE'
_diffrn_radiation_source 'fine-focus sealed tube'
_diffrn_radiation_type MoK\a
_diffrn_radiation_wavelength 0.71070
_diffrn_reflns_av_R_equivalents 0.0324
_diffrn_reflns_av_sigmaI/netI 0.0426
_diffrn_reflns_limit_h_max 12
_diffrn_reflns_limit_h_min -12
_diffrn_reflns_limit_k_max 13
_diffrn_reflns_limit_k_min -13
_diffrn_reflns_limit_l_max 15
_diffrn_reflns_limit_l_min -15
_diffrn_reflns_number 12208
_diffrn_reflns_theta_full 26.50
_diffrn_reflns_theta_max 26.50
_diffrn_reflns_theta_min 3.04
_exptl_absorpt_coefficient_mu 0.072
_exptl_absorpt_correction_T_max 0.977
_exptl_absorpt_correction_T_min 0.781
_exptl_absorpt_correction_type multi-scan
_exptl_absorpt_process_details 'Jacobson, R. (1998) Private communication'
_exptl_crystal_colour Brown
_exptl_crystal_density_diffrn 1.132
_exptl_crystal_density_method 'not measured'
_exptl_crystal_description Irregular
_exptl_crystal_F_000 468
_exptl_crystal_size_max 0.42
_exptl_crystal_size_mid 0.38
_exptl_crystal_size_min 0.32
_refine_diff_density_max 1.682
_refine_diff_density_min -0.205
_refine_diff_density_rms 0.056
_refine_ls_extinction_method none
_refine_ls_goodness_of_fit_ref 1.033
_refine_ls_hydrogen_treatment constr
_refine_ls_matrix_type full
_refine_ls_number_parameters 291
_refine_ls_number_reflns 5162
_refine_ls_number_restraints 0
_refine_ls_restrained_S_all 1.033
_refine_ls_R_factor_all 0.0914
_refine_ls_R_factor_gt 0.0709
_refine_ls_shift/su_max 0.000
_refine_ls_shift/su_mean 0.000
_refine_ls_structure_factor_coef Fsqd
_refine_ls_weighting_details 'calc w=1/[\s^2^(Fo^2^)+(0.0978P)^2^+0.9425P] where P=(Fo^2^+2Fc^2^)/3'
_refine_ls_weighting_scheme calc
_refine_ls_wR_factor_gt 0.1859
_refine_ls_wR_factor_ref 0.2013
_reflns_number_gt 3875
_reflns_number_total 5162
_reflns_threshold_expression >2sigma(I)
_cod_data_source_file c2dt12242a.txt
_cod_data_source_block H2[L4]
_cod_database_code 7018638

loop_
_symmetry_equiv_pos_as_xyz
'x, y, z'
'-x, -y, -z'

loop_
_atom_site_label
_atom_site_type_symbol
_atom_site_fract_x
_atom_site_fract_y
_atom_site_fract_z
_atom_site_U_iso_or_equiv
_atom_site_adp_type
_atom_site_occupancy
_atom_site_symmetry_multiplicity
_atom_site_calc_flag
_atom_site_refinement_flags
O1 O 0.75454(18) 0.78107(16) 0.52973(15) 0.0384(4) Uani 1 1 d .
H1 H 0.7697 0.8306 0.5934 0.046 Uiso 1 1 calc R
O2 O 1.01378(18) 0.95152(15) 0.77512(14) 0.0343(4) Uani 1 1 d .
H2 H 0.9453 0.9873 0.7598 0.041 Uiso 1 1 calc R
O3 O 0.8368(2) 1.11146(17) 0.67624(17) 0.0473(5) Uani 1 1 d .
N1 N 0.6904(2) 0.89292(17) 0.71191(16) 0.0291(4) Uani 1 1 d .
C1 C 0.6122(3) 0.7113(2) 0.4800(2) 0.0309(5) Uani 1 1 d .
C2 C 0.5516(3) 0.6462(2) 0.3593(2) 0.0354(5) Uani 1 1 d .
C3 C 0.6427(3) 0.6538(2) 0.2839(2) 0.0449(7) Uani 1 1 d .
C4 C 0.7770(3) 0.6037(3) 0.3356(3) 0.0499(7) Uani 1 1 d .
H4A H 0.8336 0.6098 0.2865 0.060 Uiso 1 1 calc R
H4B H 0.7457 0.5155 0.3371 0.060 Uiso 1 1 calc R
H4C H 0.8377 0.6538 0.4162 0.060 Uiso 1 1 calc R
C5 C 0.6902(4) 0.7908(3) 0.2765(3) 0.0601(9) Uani 1 1 d .
H5A H 0.7538 0.8431 0.3557 0.072 Uiso 1 1 calc R
H5B H 0.6036 0.8226 0.2443 0.072 Uiso 1 1 calc R
H5C H 0.7435 0.7940 0.2247 0.072 Uiso 1 1 calc R
C6 C 0.5539(4) 0.5749(3) 0.1563(2) 0.0588(8) Uani 1 1 d .
H6A H 0.4657 0.6035 0.1210 0.071 Uiso 1 1 calc R
H6B H 0.5261 0.4859 0.1570 0.071 Uiso 1 1 calc R
H6C H 0.6134 0.5849 0.1097 0.071 Uiso 1 1 calc R
C7 C 0.4078(3) 0.5738(2) 0.3140(2) 0.0388(6) Uani 1 1 d .
H7 H 0.3651 0.5287 0.2335 0.047 Uiso 1 1 calc R
C8 C 0.3229(3) 0.5639(2) 0.3804(2) 0.0371(6) Uani 1 1 d .
C9 C 0.1684(3) 0.4814(3) 0.3283(3) 0.0504(7) Uani 1 1 d .
H9A H 0.1417 0.4422 0.2449 0.061 Uiso 1 1 calc R
H9B H 0.1014 0.5328 0.3345 0.061 Uiso 1 1 calc R
H9C H 0.1620 0.4157 0.3716 0.061 Uiso 1 1 calc R
C10 C 0.3865(3) 0.6303(2) 0.4981(2) 0.0332(5) Uani 1 1 d .
H10 H 0.3305 0.6253 0.5449 0.040 Uiso 1 1 calc R
C11 C 0.5295(2) 0.7037(2) 0.54897(19) 0.0291(5) Uani 1 1 d .
C12 C 0.5969(2) 0.7636(2) 0.67975(19) 0.0307(5) Uani 1 1 d .
H12A H 0.5177 0.7654 0.7082 0.037 Uiso 1 1 calc R
H12B H 0.6562 0.7104 0.7212 0.037 Uiso 1 1 calc R
C13 C 0.7706(2) 0.9346(2) 0.84191(19) 0.0317(5) Uani 1 1 d .
H13A H 0.7006 0.9209 0.8802 0.038 Uiso 1 1 calc R
H13B H 0.8182 1.0259 0.8640 0.038 Uiso 1 1 calc R
C14 C 0.8849(2) 0.8638(2) 0.88625(18) 0.0284(5) Uani 1 1 d .
C15 C 0.8770(2) 0.7875(2) 0.96290(19) 0.0318(5) Uani 1 1 d .
H15 H 0.7983 0.7801 0.9878 0.038 Uiso 1 1 calc R
C16 C 0.9812(3) 0.7219(2) 1.0040(2) 0.0328(5) Uani 1 1 d .
C17 C 0.9709(3) 0.6393(3) 1.0878(2) 0.0444(6) Uani 1 1 d .
H17A H 0.9721 0.6902 1.1597 0.053 Uiso 1 1 calc R
H17B H 1.0542 0.6017 1.1083 0.053 Uiso 1 1 calc R
H17C H 0.8798 0.5723 1.0496 0.053 Uiso 1 1 calc R
C18 C 1.0941(2) 0.7334(2) 0.96486(19) 0.0300(5) Uani 1 1 d .
H18 H 1.1654 0.6879 0.9920 0.036 Uiso 1 1 calc R
C19 C 1.1081(2) 0.8091(2) 0.88702(18) 0.0266(5) Uani 1 1 d .
C20 C 1.2322(2) 0.8167(2) 0.8435(2) 0.0311(5) Uani 1 1 d .
C21 C 1.3390(3) 0.7415(3) 0.9018(3) 0.0438(6) Uani 1 1 d .
H21A H 1.3823 0.7750 0.9877 0.053 Uiso 1 1 calc R
H21B H 1.4165 0.7486 0.8718 0.053 Uiso 1 1 calc R
H21C H 1.2865 0.6527 0.8830 0.053 Uiso 1 1 calc R
C22 C 1.3211(3) 0.9538(2) 0.8738(3) 0.0425(6) Uani 1 1 d .
H22A H 1.2575 1.0042 0.8344 0.051 Uiso 1 1 calc R
H22B H 1.4010 0.9569 0.8467 0.051 Uiso 1 1 calc R
H22C H 1.3617 0.9879 0.9596 0.051 Uiso 1 1 calc R
C23 C 1.1686(3) 0.7627(3) 0.7091(2) 0.0448(6) Uani 1 1 d .
H23A H 1.1208 0.6728 0.6908 0.054 Uiso 1 1 calc R
H23B H 1.2476 0.7736 0.6808 0.054 Uiso 1 1 calc R
H23C H 1.0970 0.8071 0.6699 0.054 Uiso 1 1 calc R
C24 C 1.0012(2) 0.8752(2) 0.84917(18) 0.0268(5) Uani 1 1 d .
C25 C 0.6069(3) 0.9801(2) 0.6629(2) 0.0362(5) Uani 1 1 d .
H25A H 0.5325 0.9844 0.6965 0.043 Uiso 1 1 calc R
H25B H 0.5549 0.9471 0.5762 0.043 Uiso 1 1 calc R
C26 C 0.7026(3) 1.1125(2) 0.6885(2) 0.0433(6) Uani 1 1 d .
H26A H 0.6485 1.1589 0.6336 0.052 Uiso 1 1 calc R
H26B H 0.7239 1.1577 0.7700 0.052 Uiso 1 1 calc R
C27 C 0.8302(4) 1.1082(3) 0.5610(3) 0.0606(8) Uani 1 1 d .
H27A H 0.7551 1.0338 0.5057 0.073 Uiso 1 1 calc R
H27B H 0.9252 1.1044 0.5592 0.073 Uiso 1 1 calc R
H27C H 0.8059 1.1844 0.5379 0.073 Uiso 1 1 calc R

loop_
_atom_site_aniso_label
_atom_site_aniso_U_11
_atom_site_aniso_U_22
_atom_site_aniso_U_33
_atom_site_aniso_U_23
_atom_site_aniso_U_13
_atom_site_aniso_U_12
O1 0.0401(9) 0.0395(10) 0.0377(9) 0.0026(7) 0.0223(8) 0.0064(7)
O2 0.0359(9) 0.0397(9) 0.0365(9) 0.0179(7) 0.0187(7) 0.0154(7)
O3 0.0482(11) 0.0446(10) 0.0507(11) 0.0171(9) 0.0183(9) 0.0140(9)
N1 0.0295(10) 0.0301(10) 0.0269(9) 0.0038(8) 0.0107(8) 0.0094(8)
C1 0.0402(13) 0.0270(11) 0.0300(12) 0.0075(9) 0.0172(10) 0.0119(9)
C2 0.0548(15) 0.0286(11) 0.0293(12) 0.0094(10) 0.0193(11) 0.0188(11)
C3 0.0767(19) 0.0388(14) 0.0339(13) 0.0118(11) 0.0329(13) 0.0244(13)
C4 0.072(2) 0.0501(16) 0.0494(16) 0.0173(13) 0.0415(15) 0.0274(14)
C5 0.105(3) 0.0473(16) 0.0617(19) 0.0275(15) 0.0603(19) 0.0311(17)
C6 0.094(2) 0.0610(19) 0.0349(15) 0.0122(13) 0.0328(16) 0.0354(18)
C7 0.0573(16) 0.0285(12) 0.0259(11) 0.0043(9) 0.0096(11) 0.0160(11)
C8 0.0422(14) 0.0242(11) 0.0343(13) 0.0050(10) 0.0042(10) 0.0076(10)
C9 0.0484(16) 0.0382(14) 0.0451(15) 0.0045(12) 0.0025(13) 0.0025(12)
C10 0.0365(12) 0.0292(12) 0.0343(12) 0.0084(10) 0.0140(10) 0.0090(10)
C11 0.0335(12) 0.0264(11) 0.0264(11) 0.0049(9) 0.0111(9) 0.0086(9)
C12 0.0320(12) 0.0328(12) 0.0268(11) 0.0042(9) 0.0140(9) 0.0048(9)
C13 0.0319(12) 0.0349(12) 0.0269(11) 0.0016(9) 0.0121(9) 0.0090(10)
C14 0.0282(11) 0.0307(11) 0.0226(10) 0.0004(9) 0.0092(9) 0.0059(9)
C15 0.0319(12) 0.0357(12) 0.0262(11) 0.0020(9) 0.0144(9) 0.0033(10)
C16 0.0406(13) 0.0297(11) 0.0251(11) 0.0040(9) 0.0136(10) 0.0029(10)
C17 0.0544(16) 0.0452(15) 0.0403(14) 0.0174(12) 0.0247(12) 0.0101(12)
C18 0.0331(12) 0.0280(11) 0.0250(11) 0.0047(9) 0.0084(9) 0.0068(9)
C19 0.0271(11) 0.0255(10) 0.0225(10) 0.0001(8) 0.0091(8) 0.0023(8)
C20 0.0302(11) 0.0344(12) 0.0311(12) 0.0087(10) 0.0138(9) 0.0099(9)
C21 0.0426(14) 0.0522(16) 0.0504(16) 0.0207(13) 0.0252(12) 0.0238(12)
C22 0.0322(13) 0.0431(14) 0.0556(16) 0.0128(12) 0.0218(12) 0.0073(11)
C23 0.0420(14) 0.0630(17) 0.0344(13) 0.0069(12) 0.0213(11) 0.0166(13)
C24 0.0304(11) 0.0278(11) 0.0203(10) 0.0046(8) 0.0091(8) 0.0055(9)
C25 0.0351(12) 0.0375(13) 0.0338(12) 0.0045(10) 0.0095(10) 0.0163(10)
C26 0.0487(15) 0.0359(13) 0.0416(14) 0.0067(11) 0.0113(12) 0.0178(12)
C27 0.072(2) 0.066(2) 0.0531(18) 0.0224(16) 0.0269(16) 0.0267(17)

loop_
_atom_type_symbol
_atom_type_description
_atom_type_scat_dispersion_real
_atom_type_scat_dispersion_imag
_atom_type_scat_source
C C 0.0033 0.0016 'International Tables Vol C Tables 4.2.6.8 and 6.1.1.4'
H H 0.0000 0.0000 'International Tables Vol C Tables 4.2.6.8 and 6.1.1.4'
N N 0.0061 0.0033 'International Tables Vol C Tables 4.2.6.8 and 6.1.1.4'
O O 0.0106 0.0060 'International Tables Vol C Tables 4.2.6.8 and 6.1.1.4'

loop_
_geom_angle_atom_site_label_1
_geom_angle_atom_site_label_2
_geom_angle_atom_site_label_3
_geom_angle
C1 O1 H1 109.5
C24 O2 H2 109.5
C27 O3 C26 114.5(2)
C25 N1 C12 111.85(18)
C25 N1 C13 112.57(17)
C12 N1 C13 109.80(17)
O1 C1 C11 119.9(2)
O1 C1 C2 119.1(2)
C11 C1 C2 121.1(2)
C7 C2 C1 116.7(2)
C7 C2 C3 122.2(2)
C1 C2 C3 121.0(2)
C4 C3 C2 110.8(2)
C4 C3 C5 110.0(3)
C2 C3 C5 110.1(2)
C4 C3 C6 107.4(2)
C2 C3 C6 111.5(3)
C5 C3 C6 107.0(2)
C3 C4 H4A 109.5
C3 C4 H4B 109.5
H4A C4 H4B 109.5
C3 C4 H4C 109.5
H4A C4 H4C 109.5
H4B C4 H4C 109.5
C3 C5 H5A 109.5
C3 C5 H5B 109.5
H5A C5 H5B 109.5
C3 C5 H5C 109.5
H5A C5 H5C 109.5
H5B C5 H5C 109.5
C3 C6 H6A 109.5
C3 C6 H6B 109.5
H6A C6 H6B 109.5
C3 C6 H6C 109.5
H6A C6 H6C 109.5
H6B C6 H6C 109.5
C2 C7 C8 123.6(2)
C2 C7 H7 118.2
C8 C7 H7 118.2
C10 C8 C7 117.7(2)
C10 C8 C9 120.6(2)
C7 C8 C9 121.7(2)
C8 C9 H9A 109.5
C8 C9 H9B 109.5
H9A C9 H9B 109.5
C8 C9 H9C 109.5
H9A C9 H9C 109.5
H9B C9 H9C 109.5
C11 C10 C8 121.7(2)
C11 C10 H10 119.2
C8 C10 H10 119.2
C10 C11 C1 119.2(2)
C10 C11 C12 119.2(2)
C1 C11 C12 121.3(2)
N1 C12 C11 114.21(18)
N1 C12 H12A 108.7
C11 C12 H12A 108.7
N1 C12 H12B 108.7
C11 C12 H12B 108.7
H12A C12 H12B 107.6
N1 C13 C14 111.42(17)
N1 C13 H13A 109.3
C14 C13 H13A 109.3
N1 C13 H13B 109.3
C14 C13 H13B 109.3
H13A C13 H13B 108.0
C15 C14 C24 119.4(2)
C15 C14 C13 121.0(2)
C24 C14 C13 119.54(19)
C14 C15 C16 121.6(2)
C14 C15 H15 119.2
C16 C15 H15 119.2
C15 C16 C18 117.9(2)
C15 C16 C17 120.8(2)
C18 C16 C17 121.3(2)
C16 C17 H17A 109.5
C16 C17 H17B 109.5
H17A C17 H17B 109.5
C16 C17 H17C 109.5
H17A C17 H17C 109.5
H17B C17 H17C 109.5
C16 C18 C19 123.2(2)
C16 C18 H18 118.4
C19 C18 H18 118.4
C24 C19 C18 116.76(19)
C24 C19 C20 121.62(19)
C18 C19 C20 121.6(2)
C19 C20 C21 111.90(19)
C19 C20 C22 110.53(18)
C21 C20 C22 107.0(2)
C19 C20 C23 109.78(19)
C21 C20 C23 107.8(2)
C22 C20 C23 109.7(2)
C20 C21 H21A 109.5
C20 C21 H21B 109.5
H21A C21 H21B 109.5
C20 C21 H21C 109.5
H21A C21 H21C 109.5
H21B C21 H21C 109.5
C20 C22 H22A 109.5
C20 C22 H22B 109.5
H22A C22 H22B 109.5
C20 C22 H22C 109.5
H22A C22 H22C 109.5
H22B C22 H22C 109.5
C20 C23 H23A 109.5
C20 C23 H23B 109.5
H23A C23 H23B 109.5
C20 C23 H23C 109.5
H23A C23 H23C 109.5
H23B C23 H23C 109.5
O2 C24 C19 117.94(19)
O2 C24 C14 120.98(19)
C19 C24 C14 121.08(19)
N1 C25 C26 112.8(2)
N1 C25 H25A 109.0
C26 C25 H25A 109.0
N1 C25 H25B 109.0
C26 C25 H25B 109.0
H25A C25 H25B 107.8
O3 C26 C25 112.4(2)
O3 C26 H26A 109.1
C25 C26 H26A 109.1
O3 C26 H26B 109.1
C25 C26 H26B 109.1
H26A C26 H26B 107.9
O3 C27 H27A 109.5
O3 C27 H27B 109.5
H27A C27 H27B 109.5
O3 C27 H27C 109.5
H27A C27 H27C 109.5
H27B C27 H27C 109.5

loop_
_geom_bond_atom_site_label_1
_geom_bond_atom_site_label_2
_geom_bond_distance
O1 C1 1.369(3)
O1 H1 0.8400
O2 C24 1.370(3)
O2 H2 0.8400
O3 C27 1.410(4)
O3 C26 1.425(3)
N1 C25 1.463(3)
N1 C12 1.477(3)
N1 C13 1.481(3)
C1 C11 1.402(3)
C1 C2 1.417(3)
C2 C7 1.393(4)
C2 C3 1.537(3)
C3 C4 1.529(4)
C3 C5 1.539(4)
C3 C6 1.540(4)
C4 H4A 0.9800
C4 H4B 0.9800
C4 H4C 0.9800
C5 H5A 0.9800
C5 H5B 0.9800
C5 H5C 0.9800
C6 H6A 0.9800
C6 H6B 0.9800
C6 H6C 0.9800
C7 C8 1.393(4)
C7 H7 0.9500
C8 C10 1.390(3)
C8 C9 1.511(4)
C9 H9A 0.9800
C9 H9B 0.9800
C9 H9C 0.9800
C10 C11 1.387(3)
C10 H10 0.9500
C11 C12 1.508(3)
C12 H12A 0.9900
C12 H12B 0.9900
C13 C14 1.509(3)
C13 H13A 0.9900
C13 H13B 0.9900
C14 C15 1.386(3)
C14 C24 1.405(3)
C15 C16 1.386(3)
C15 H15 0.9500
C16 C18 1.391(3)
C16 C17 1.511(3)
C17 H17A 0.9800
C17 H17B 0.9800
C17 H17C 0.9800
C18 C19 1.406(3)
C18 H18 0.9500
C19 C24 1.403(3)
C19 C20 1.533(3)
C20 C21 1.535(3)
C20 C22 1.536(3)
C20 C23 1.537(3)
C21 H21A 0.9800
C21 H21B 0.9800
C21 H21C 0.9800
C22 H22A 0.9800
C22 H22B 0.9800
C22 H22C 0.9800
C23 H23A 0.9800
C23 H23B 0.9800
C23 H23C 0.9800
C25 C26 1.525(4)
C25 H25A 0.9900
C25 H25B 0.9900
C26 H26A 0.9900
C26 H26B 0.9900
C27 H27A 0.9800
C27 H27B 0.9800
C27 H27C 0.9800

loop_
_geom_torsion_atom_site_label_1
_geom_torsion_atom_site_label_2
_geom_torsion_atom_site_label_3
_geom_torsion_atom_site_label_4
_geom_torsion
O1 C1 C2 C7 178.2(2)
C11 C1 C2 C7 -0.8(3)
O1 C1 C2 C3 -0.5(3)
C11 C1 C2 C3 -179.5(2)
C7 C2 C3 C4 -118.5(3)
C1 C2 C3 C4 60.1(3)
C7 C2 C3 C5 119.5(3)
C1 C2 C3 C5 -61.8(3)
C7 C2 C3 C6 1.0(3)
C1 C2 C3 C6 179.7(2)
C1 C2 C7 C8 0.5(3)
C3 C2 C7 C8 179.3(2)
C2 C7 C8 C10 0.0(3)
C2 C7 C8 C9 -178.4(2)
C7 C8 C10 C11 -0.4(3)
C9 C8 C10 C11 178.1(2)
C8 C10 C11 C1 0.1(3)
C8 C10 C11 C12 -174.3(2)
O1 C1 C11 C10 -178.5(2)
C2 C1 C11 C10 0.5(3)
O1 C1 C11 C12 -4.3(3)
C2 C1 C11 C12 174.8(2)
C25 N1 C12 C11 63.9(2)
C13 N1 C12 C11 -170.39(18)
C10 C11 C12 N1 -140.5(2)
C1 C11 C12 N1 45.2(3)
C25 N1 C13 C14 -165.13(19)
C12 N1 C13 C14 69.6(2)
N1 C13 C14 C15 -117.3(2)
N1 C13 C14 C24 62.7(3)
C24 C14 C15 C16 -0.1(3)
C13 C14 C15 C16 179.9(2)
C14 C15 C16 C18 -0.8(3)
C14 C15 C16 C17 179.9(2)
C15 C16 C18 C19 0.7(3)
C17 C16 C18 C19 180.0(2)
C16 C18 C19 C24 0.2(3)
C16 C18 C19 C20 -178.5(2)
C24 C19 C20 C21 177.3(2)
C18 C19 C20 C21 -4.1(3)
C24 C19 C20 C22 58.1(3)
C18 C19 C20 C22 -123.2(2)
C24 C19 C20 C23 -63.0(3)
C18 C19 C20 C23 115.7(2)
C18 C19 C24 O2 178.77(18)
C20 C19 C24 O2 -2.5(3)
C18 C19 C24 C14 -1.1(3)
C20 C19 C24 C14 177.62(19)
C15 C14 C24 O2 -178.84(19)
C13 C14 C24 O2 1.2(3)
C15 C14 C24 C19 1.0(3)
C13 C14 C24 C19 -178.90(19)
C12 N1 C25 C26 -176.47(19)
C13 N1 C25 C26 59.4(3)
C27 O3 C26 C25 88.2(3)
N1 C25 C26 O3 40.8(3)
